data_7100184
_journal_name_full 'Chemical Communications'
_journal_paper_doi 10.1039/b506586k
_journal_year 2005
_chemical_formula_moiety 'C70 H20 Cl6 F30 N6 '
_chemical_formula_sum 'C70 H20 Cl6 F30 N6'
_chemical_formula_weight 1727.64
_space_group_IT_number 14
_symmetry_cell_setting monoclinic
_symmetry_space_group_name_Hall '-P 2ybc'
_symmetry_space_group_name_H-M 'P 1 21/c 1'
_cell_angle_alpha 90
_cell_angle_beta 90.13(5)
_cell_angle_gamma 90
_cell_formula_units_Z 4
_cell_length_a 13.731(8)
_cell_length_b 20.42(1)
_cell_length_c 22.93(1)
_cell_measurement_temperature 123.1
_cell_volume 6429(6)
_exptl_crystal_density_diffrn 1.785
_cod_original_sg_symbol_H-M 'P 21/c'
_cod_original_formula_sum 'C70 H20 Cl6 F30 N6 '
_cod_database_code 7100184

loop_
_symmetry_equiv_pos_site_id
_symmetry_equiv_pos_as_xyz
1 +X,+Y,+Z
2 -X,1/2+Y,1/2-Z
3 -X,-Y,-Z
4 +X,1/2-Y,1/2+Z

loop_
_atom_site_label
_atom_site_type_symbol
_atom_site_fract_x
_atom_site_fract_y
_atom_site_fract_z
_atom_site_U_iso_or_equiv
_atom_site_adp_type
_atom_site_occupancy
_atom_site_symmetry_multiplicity
_atom_site_calc_flag
_atom_site_refinement_flags
_atom_site_disorder_assembly
_atom_site_disorder_group
Cl(1) Cl 0.4935(5) 0.6695(4) 0.2476(3) 0.149(3) Uani 1.00 1 d . . .
Cl(2) Cl 0.585(1) 0.633(1) 0.1454(8) 0.44(1) Uani 1.00 1 d . . .
Cl(3) Cl 0.4416(6) 0.7139(4) 0.1357(3) 0.174(3) Uani 1.00 1 d . . .
Cl(4) Cl 0.5910(8) 0.5090(6) 0.1627(5) 0.226(5) Uani 1.00 1 d . . .
Cl(5) Cl 0.601(1) 0.504(1) 0.054(1) 0.44(1) Uani 1.00 1 d . . .
Cl(6) Cl 0.7625(7) 0.5359(4) 0.0961(4) 0.195(4) Uani 1.00 1 d . . .
F(1) F 0.4577(4) 0.1199(3) -0.0258(2) 0.036(2) Uani 1.00 1 d . . .
F(2) F 0.3678(4) 0.2361(3) -0.0407(3) 0.055(2) Uani 1.00 1 d . . .
F(3) F 0.4501(5) 0.3483(3) 0.0010(3) 0.057(2) Uani 1.00 1 d . . .
F(4) F 0.6245(4) 0.3427(3) 0.0591(3) 0.045(2) Uani 1.00 1 d . . .
F(5) F 0.7110(4) 0.2256(3) 0.0774(3) 0.040(2) Uani 1.00 1 d . . .
F(6) F 0.4217(4) -0.1185(3) 0.1304(2) 0.041(2) Uani 1.00 1 d . . .
F(7) F 0.2971(4) -0.1777(3) 0.2052(3) 0.049(2) Uani 1.00 1 d . . .
F(8) F 0.3494(4) -0.1984(3) 0.3175(3) 0.055(2) Uani 1.00 1 d . . .
F(9) F 0.5293(5) -0.1591(4) 0.3563(3) 0.063(2) Uani 1.00 1 d . . .
F(10) F 0.6523(4) -0.0976(3) 0.2836(2) 0.044(2) Uani 1.00 1 d . . .
F(11) F 0.8232(4) -0.1744(2) 0.2839(2) 0.034(1) Uani 1.00 1 d . . .
F(12) F 0.7574(5) -0.2024(3) 0.3915(3) 0.048(2) Uani 1.00 1 d . . .
F(13) F 0.6909(5) -0.3238(3) 0.4176(2) 0.048(2) Uani 1.00 1 d . . .
F(14) F 0.6896(4) -0.4189(2) 0.3341(2) 0.038(2) Uani 1.00 1 d . . .
F(15) F 0.7540(4) -0.3938(2) 0.2273(2) 0.033(1) Uani 1.00 1 d . . .
F(16) F 0.9972(4) -0.5022(3) 0.0609(2) 0.036(2) Uani 1.00 1 d . . .
F(17) F 1.1221(4) -0.6037(3) 0.0701(3) 0.045(2) Uani 1.00 1 d . . .
F(18) F 1.3187(5) -0.5807(3) 0.0764(3) 0.061(2) Uani 1.00 1 d . . .
F(19) F 1.3866(4) -0.4559(3) 0.0730(3) 0.062(2) Uani 1.00 1 d . . .
F(20) F 1.2628(4) -0.3540(3) 0.0615(2) 0.038(2) Uani 1.00 1 d . . .
F(21) F 1.0082(4) -0.2871(3) -0.2009(3) 0.041(2) Uani 1.00 1 d . . .
F(22) F 1.1036(5) -0.2725(4) -0.3022(3) 0.062(2) Uani 1.00 1 d . . .
F(23) F 1.2355(5) -0.1735(4) -0.3161(3) 0.075(3) Uani 1.00 1 d . . .
F(24) F 1.2753(5) -0.0911(3) -0.2259(3) 0.063(2) Uani 1.00 1 d . . .
F(25) F 1.1840(4) -0.1071(3) -0.1230(3) 0.041(2) Uani 1.00 1 d . . .
F(26) F 1.0764(4) 0.0028(3) -0.1442(3) 0.041(2) Uani 1.00 1 d . . .
F(27) F 1.1286(5) 0.0315(3) -0.2541(3) 0.057(2) Uani 1.00 1 d . . .
F(28) F 0.9917(5) 0.0723(3) -0.3324(3) 0.059(2) Uani 1.00 1 d . . .
F(29) F 0.8014(5) 0.0805(3) -0.3013(3) 0.057(2) Uani 1.00 1 d . . .
F(30) F 0.7475(4) 0.0445(3) -0.1929(3) 0.041(2) Uani 1.00 1 d . . .
N(1) N 0.7530(5) 0.0368(3) -0.0317(3) 0.025(2) Uani 1.00 1 d . . .
N(2) N 0.6513(5) 0.0037(3) 0.0889(3) 0.024(2) Uani 1.00 1 d . . .
N(3) N 0.7028(5) -0.1828(4) 0.1806(3) 0.027(2) Uani 1.00 1 d . . .
N(4) N 0.9232(5) -0.3108(4) 0.1076(3) 0.028(2) Uani 1.00 1 d . . .
N(5) N 1.0301(5) -0.2758(3) -0.0138(3) 0.026(2) Uani 1.00 1 d . . .
N(6) N 0.9575(5) -0.1032(3) -0.1170(3) 0.026(2) Uani 1.00 1 d . . .
C(1) C 0.8238(6) 0.0505(4) -0.0733(4) 0.028(2) Uani 1.00 1 d . . .
C(2) C 0.8303(7) 0.1194(4) -0.0791(4) 0.030(3) Uani 1.00 1 d . . .
C(3) C 0.7673(7) 0.1472(4) -0.0410(4) 0.030(2) Uani 1.00 1 d . . .
C(4) C 0.7166(6) 0.0958(4) -0.0114(4) 0.023(2) Uani 1.00 1 d . . .
C(5) C 0.6403(6) 0.1045(4) 0.0304(4) 0.028(2) Uani 1.00 1 d . . .
C(6) C 0.6091(6) 0.0635(4) 0.0752(4) 0.025(2) Uani 1.00 1 d . . .
C(7) C 0.5273(7) 0.0769(4) 0.1132(4) 0.028(2) Uani 1.00 1 d . . .
C(8) C 0.5194(7) 0.0249(4) 0.1494(4) 0.031(3) Uani 1.00 1 d . . .
C(9) C 0.5984(6) -0.0198(4) 0.1333(4) 0.023(2) Uani 1.00 1 d . . .
C(10) C 0.6146(6) -0.0818(4) 0.1618(4) 0.024(2) Uani 1.00 1 d . . .
C(11) C 0.6956(6) -0.1229(4) 0.1526(4) 0.024(2) Uani 1.00 1 d . . .
C(12) C 0.7822(6) -0.1113(4) 0.1174(4) 0.027(2) Uani 1.00 1 d . . .
C(13) C 0.8391(7) -0.1638(4) 0.1235(4) 0.028(2) Uani 1.00 1 d . . .
C(14) C 0.7860(6) -0.2083(4) 0.1646(4) 0.027(2) Uani 1.00 1 d . . .
C(15) C 0.8246(7) -0.2675(4) 0.1898(4) 0.028(2) Uani 1.00 1 d . . .
C(16) C 0.8941(6) -0.3083(4) 0.1664(4) 0.027(2) Uani 1.00 1 d . . .
C(17) C 0.9526(6) -0.3558(4) 0.1979(4) 0.027(2) Uani 1.00 1 d . . .
C(18) C 1.0150(7) -0.3829(4) 0.1598(4) 0.028(2) Uani 1.00 1 d . . .
C(19) C 1.0002(6) -0.3542(4) 0.1025(4) 0.025(2) Uani 1.00 1 d . . .
C(20) C 1.0563(6) -0.3684(4) 0.0541(4) 0.026(2) Uani 1.00 1 d . . .
C(21) C 1.0664(6) -0.3354(4) -0.0006(4) 0.025(2) Uani 1.00 1 d . . .
C(22) C 1.1246(6) -0.3614(4) -0.0483(4) 0.026(2) Uani 1.00 1 d . . .
C(23) C 1.1246(6) -0.3165(4) -0.0905(4) 0.027(2) Uani 1.00 1 d . . .
C(24) C 1.0634(6) -0.2619(4) -0.0690(4) 0.031(3) Uani 1.00 1 d . . .
C(25) C 1.0447(6) -0.2049(4) -0.1005(4) 0.024(2) Uani 1.00 1 d . . .
C(26) C 0.9879(6) -0.1501(4) -0.0801(4) 0.026(2) Uani 1.00 1 d . . .
C(27) C 0.9610(7) -0.1355(4) -0.0196(4) 0.031(3) Uani 1.00 1 d . . .
C(28) C 0.9150(7) -0.0771(5) -0.0212(4) 0.032(3) Uani 1.00 1 d . . .
C(29) C 0.9102(6) -0.0573(4) -0.0823(4) 0.025(2) Uani 1.00 1 d . . .
C(30) C 0.8795(6) 0.0023(4) -0.1047(4) 0.026(2) Uani 1.00 1 d . . .
C(31) C 0.5885(7) 0.1697(4) 0.0249(4) 0.027(2) Uani 1.00 1 d . . .
C(32) C 0.6259(7) 0.2269(4) 0.0471(4) 0.030(2) Uani 1.00 1 d . . .
C(33) C 0.5838(7) 0.2878(4) 0.0391(4) 0.033(3) Uani 1.00 1 d . . .
C(34) C 0.4943(7) 0.2902(4) 0.0092(4) 0.036(3) Uani 1.00 1 d . . .
C(35) C 0.4525(7) 0.2341(5) -0.0126(4) 0.038(3) Uani 1.00 1 d . . .
C(36) C 0.5000(7) 0.1751(4) -0.0049(4) 0.029(2) Uani 1.00 1 d . . .
C(37) C 0.5417(6) -0.1067(4) 0.2043(4) 0.026(2) Uani 1.00 1 d . . .
C(38) C 0.4499(7) -0.1263(4) 0.1865(4) 0.030(3) Uani 1.00 1 d . . .
C(39) C 0.3853(7) -0.1567(5) 0.2241(4) 0.034(3) Uani 1.00 1 d . . .
C(40) C 0.4109(8) -0.1678(5) 0.2811(4) 0.042(3) Uani 1.00 1 d . . .
C(41) C 0.5026(8) -0.1474(6) 0.3011(5) 0.044(3) Uani 1.00 1 d . . .
C(42) C 0.5662(7) -0.1167(5) 0.2630(4) 0.034(3) Uani 1.00 1 d . . .
C(43) C 0.7891(6) -0.2822(4) 0.2506(4) 0.024(2) Uani 1.00 1 d . . .
C(44) C 0.7885(6) -0.2351(4) 0.2939(4) 0.027(2) Uani 1.00 1 d . . .
C(45) C 0.7556(7) -0.2486(5) 0.3498(4) 0.034(3) Uani 1.00 1 d . . .
C(46) C 0.7228(7) -0.3100(5) 0.3635(4) 0.034(3) Uani 1.00 1 d . . .
C(47) C 0.7230(7) -0.3589(4) 0.3210(4) 0.029(2) Uani 1.00 1 d . . .
C(48) C 0.7563(6) -0.3448(4) 0.2662(4) 0.025(2) Uani 1.00 1 d . . .
C(49) C 1.1254(7) -0.4257(4) 0.0620(4) 0.028(2) Uani 1.00 1 d . . .
C(50) C 1.0927(7) -0.4897(4) 0.0649(4) 0.026(2) Uani 1.00 1 d . . .
C(51) C 1.1561(7) -0.5420(4) 0.0695(4) 0.033(3) Uani 1.00 1 d . . .
C(52) C 1.2567(8) -0.5302(5) 0.0724(5) 0.040(3) Uani 1.00 1 d . . .
C(53) C 1.2909(7) -0.4669(5) 0.0699(5) 0.039(3) Uani 1.00 1 d . . .
C(54) C 1.2265(7) -0.4153(5) 0.0652(4) 0.033(3) Uani 1.00 1 d . . .
C(55) C 1.0911(6) -0.1974(4) -0.1589(4) 0.028(2) Uani 1.00 1 d . . .
C(56) C 1.0747(7) -0.2386(5) -0.2052(4) 0.033(3) Uani 1.00 1 d . . .
C(57) C 1.1248(8) -0.2315(6) -0.2581(4) 0.044(3) Uani 1.00 1 d . . .
C(58) C 1.1914(9) -0.1826(6) -0.2646(5) 0.051(4) Uani 1.00 1 d . . .
C(59) C 1.2088(7) -0.1405(5) -0.2192(5) 0.041(3) Uani 1.00 1 d . . .
C(60) C 1.1606(7) -0.1475(5) -0.1678(4) 0.033(3) Uani 1.00 1 d . . .
C(61) C 0.9098(7) 0.0213(4) -0.1649(4) 0.028(2) Uani 1.00 1 d . . .
C(62) C 1.0064(7) 0.0191(4) -0.1824(4) 0.032(3) Uani 1.00 1 d . . .
C(63) C 1.0329(8) 0.0354(5) -0.2388(5) 0.041(3) Uani 1.00 1 d . . .
C(64) C 0.9656(9) 0.0563(5) -0.2789(4) 0.043(3) Uani 1.00 1 d . . .
C(65) C 0.8690(8) 0.0604(5) -0.2626(4) 0.037(3) Uani 1.00 1 d . . .
C(66) C 0.8427(7) 0.0422(5) -0.2069(4) 0.034(3) Uani 1.00 1 d . . .
C(67) C 0.6968(7) -0.0241(4) -0.0320(4) 0.030(2) Uani 1.00 1 d . . .
C(68) C 0.8545(7) -0.2974(5) 0.0588(4) 0.031(3) Uani 1.00 1 d . . .
C(69) C 0.662(2) 0.499(1) 0.098(1) 0.13(1) Uani 1.00 1 d . . .
C(70) C 0.520(2) 0.6963(9) 0.1882(8) 0.16(1) Uani 1.00 1 d . . .
H(1) H 0.8714 0.1422 -0.1055 0.037 Uiso 1.00 1 c R . .
H(2) H 0.7584 0.1928 -0.0349 0.035 Uiso 1.00 1 c R . .
H(3) H 0.4872 0.1148 0.1129 0.033 Uiso 1.00 1 c R . .
H(4) H 0.4723 0.0187 0.1791 0.037 Uiso 1.00 1 c R . .
H(5) H 0.7957 -0.0737 0.0943 0.033 Uiso 1.00 1 c R . .
H(6) H 0.9005 -0.1714 0.1057 0.034 Uiso 1.00 1 c R . .
H(7) H 0.9476 -0.3658 0.2383 0.032 Uiso 1.00 1 c R . .
H(8) H 1.0615 -0.4157 0.1690 0.034 Uiso 1.00 1 c R . .
H(9) H 1.1569 -0.4025 -0.0492 0.031 Uiso 1.00 1 c R . .
H(10) H 1.1571 -0.3189 -0.1270 0.032 Uiso 1.00 1 c R . .
H(11) H 0.9738 -0.1616 0.0139 0.037 Uiso 1.00 1 c R . .
H(12) H 0.8900 -0.0536 0.0112 0.038 Uiso 1.00 1 c R . .
H(13) H 0.6527 -0.0244 -0.0001 0.036 Uiso 1.00 1 c R . .
H(14) H 0.6615 -0.0273 -0.0675 0.036 Uiso 1.00 1 c R . .
H(15) H 0.7398 -0.0604 -0.0287 0.036 Uiso 1.00 1 c R . .
H(16) H 0.8074 -0.2662 0.0709 0.038 Uiso 1.00 1 c R . .
H(17) H 0.8897 -0.2807 0.0264 0.038 Uiso 1.00 1 c R . .
H(18) H 0.8226 -0.3369 0.0481 0.038 Uiso 1.00 1 c R . .
H(19) H 0.6800 0.4538 0.0992 0.159 Uiso 1.00 1 c R . .
H(20) H 0.5622 0.7328 0.1937 0.192 Uiso 1.00 1 c R . .

loop_
_atom_site_aniso_label
_atom_site_aniso_U_11
_atom_site_aniso_U_22
_atom_site_aniso_U_33
_atom_site_aniso_U_12
_atom_site_aniso_U_13
_atom_site_aniso_U_23
Cl(1) 0.117(4) 0.153(6) 0.177(6) -0.023(4) 0.002(4) 0.028(5)
Cl(2) 0.39(2) 0.52(3) 0.39(2) 0.23(2) -0.22(2) -0.16(2)
Cl(3) 0.206(7) 0.197(7) 0.119(5) -0.088(6) 0.012(5) -0.008(5)
Cl(4) 0.201(9) 0.24(1) 0.24(1) -0.022(8) 0.040(8) -0.043(9)
Cl(5) 0.25(2) 0.66(4) 0.41(3) 0.04(2) 0.04(2) 0.03(3)
Cl(6) 0.219(8) 0.144(6) 0.223(8) -0.042(6) 0.102(7) -0.022(6)
F(1) 0.038(3) 0.032(3) 0.039(3) -0.004(2) -0.003(2) -0.006(2)
F(2) 0.044(4) 0.056(4) 0.064(4) 0.016(3) -0.016(3) 0.004(3)
F(3) 0.071(4) 0.039(3) 0.062(4) 0.029(3) 0.009(3) 0.011(3)
F(4) 0.062(4) 0.018(3) 0.056(4) -0.001(3) 0.015(3) -0.008(3)
F(5) 0.041(3) 0.029(3) 0.050(3) 0.001(3) -0.005(3) -0.009(3)
F(6) 0.037(3) 0.052(4) 0.033(3) -0.010(3) -0.002(2) 0.011(3)
F(7) 0.042(4) 0.052(4) 0.054(4) -0.015(3) 0.002(3) 0.011(3)
F(8) 0.044(4) 0.073(5) 0.049(4) -0.013(3) 0.014(3) 0.022(3)
F(9) 0.052(4) 0.108(6) 0.029(3) -0.002(4) 0.001(3) 0.021(3)
F(10) 0.032(3) 0.068(4) 0.031(3) -0.007(3) -0.004(2) 0.004(3)
F(11) 0.042(3) 0.017(3) 0.045(3) -0.000(2) -0.000(3) -0.001(2)
F(12) 0.069(4) 0.032(3) 0.043(3) -0.004(3) 0.009(3) -0.017(3)
F(13) 0.071(4) 0.041(3) 0.032(3) -0.003(3) 0.016(3) -0.002(3)
F(14) 0.049(3) 0.023(3) 0.041(3) -0.007(2) 0.009(3) 0.007(2)
F(15) 0.046(3) 0.020(3) 0.032(3) -0.005(2) 0.008(2) -0.004(2)
F(16) 0.029(3) 0.028(3) 0.049(3) -0.005(2) 0.004(2) 0.002(2)
F(17) 0.056(4) 0.020(3) 0.061(4) 0.003(3) 0.012(3) 0.002(3)
F(18) 0.051(4) 0.041(4) 0.090(5) 0.027(3) 0.009(4) 0.017(3)
F(19) 0.029(3) 0.064(4) 0.092(5) 0.005(3) -0.008(3) 0.004(4)
F(20) 0.036(3) 0.028(3) 0.051(4) -0.011(2) 0.005(3) 0.000(2)
F(21) 0.044(3) 0.033(3) 0.047(3) 0.004(3) -0.003(3) -0.013(3)
F(22) 0.072(5) 0.083(5) 0.033(3) 0.034(4) -0.002(3) -0.019(3)
F(23) 0.067(5) 0.113(6) 0.044(4) 0.035(4) 0.027(3) 0.028(4)
F(24) 0.042(4) 0.060(4) 0.088(5) -0.002(3) 0.022(3) 0.034(4)
F(25) 0.036(3) 0.027(3) 0.059(4) -0.006(2) -0.002(3) 0.009(3)
F(26) 0.034(3) 0.034(3) 0.055(4) -0.000(3) 0.004(3) 0.011(3)
F(27) 0.054(4) 0.045(4) 0.071(4) 0.005(3) 0.034(3) 0.021(3)
F(28) 0.092(5) 0.047(4) 0.038(4) 0.005(4) 0.025(3) 0.014(3)
F(29) 0.070(4) 0.060(4) 0.042(4) 0.001(3) -0.013(3) 0.018(3)
F(30) 0.035(3) 0.040(3) 0.047(3) 0.004(3) 0.000(3) 0.015(3)
N(1) 0.033(4) 0.011(3) 0.030(4) 0.003(3) 0.003(3) 0.002(3)
N(2) 0.030(4) 0.014(3) 0.028(4) 0.000(3) 0.004(3) 0.004(3)
N(3) 0.031(4) 0.025(4) 0.026(4) 0.000(3) 0.003(3) 0.003(3)
N(4) 0.034(4) 0.026(4) 0.023(4) 0.007(3) 0.006(3) 0.003(3)
N(5) 0.035(4) 0.021(4) 0.022(4) -0.002(3) 0.007(3) 0.006(3)
N(6) 0.028(4) 0.018(4) 0.031(4) 0.005(3) 0.003(3) 0.002(3)
C(1) 0.030(5) 0.023(5) 0.030(5) 0.001(4) 0.004(4) 0.004(4)
C(2) 0.039(6) 0.017(4) 0.035(5) 0.002(4) 0.008(4) 0.008(4)
C(3) 0.036(5) 0.016(4) 0.037(5) -0.001(4) 0.004(4) 0.005(4)
C(4) 0.023(4) 0.022(4) 0.025(4) 0.001(4) -0.002(4) -0.000(3)
C(5) 0.029(5) 0.019(4) 0.035(5) 0.004(4) -0.003(4) -0.001(4)
C(6) 0.027(5) 0.018(4) 0.030(5) 0.001(4) -0.000(4) -0.004(4)
C(7) 0.034(5) 0.022(4) 0.028(5) 0.008(4) 0.007(4) -0.001(4)
C(8) 0.029(5) 0.029(5) 0.036(5) 0.005(4) 0.011(4) 0.002(4)
C(9) 0.027(5) 0.019(4) 0.025(4) -0.002(4) 0.003(4) -0.003(4)
C(10) 0.026(5) 0.021(4) 0.025(4) -0.001(4) 0.005(4) -0.000(4)
C(11) 0.033(5) 0.013(4) 0.024(4) 0.003(4) -0.001(4) 0.001(3)
C(12) 0.028(5) 0.021(5) 0.033(5) -0.003(4) 0.008(4) 0.003(4)
C(13) 0.031(5) 0.020(5) 0.034(5) 0.001(4) 0.009(4) -0.001(4)
C(14) 0.030(5) 0.025(5) 0.027(5) 0.005(4) 0.010(4) 0.002(4)
C(15) 0.031(5) 0.020(4) 0.034(5) -0.002(4) 0.007(4) 0.002(4)
C(16) 0.029(5) 0.020(4) 0.032(5) -0.006(4) 0.007(4) -0.002(4)
C(17) 0.031(5) 0.019(4) 0.031(5) 0.000(4) 0.004(4) 0.004(4)
C(18) 0.027(5) 0.022(5) 0.036(5) -0.005(4) 0.000(4) 0.003(4)
C(19) 0.029(5) 0.014(4) 0.032(5) -0.001(4) 0.002(4) 0.003(4)
C(20) 0.022(4) 0.020(4) 0.036(5) 0.004(4) -0.005(4) 0.001(4)
C(21) 0.028(5) 0.017(4) 0.030(5) 0.001(4) 0.005(4) -0.000(4)
C(22) 0.027(5) 0.015(4) 0.035(5) 0.001(4) -0.002(4) 0.003(4)
C(23) 0.026(5) 0.023(4) 0.031(5) 0.001(4) 0.004(4) -0.004(4)
C(24) 0.027(5) 0.017(4) 0.049(6) -0.002(4) -0.003(4) -0.001(4)
C(25) 0.024(4) 0.024(4) 0.024(4) -0.004(4) 0.009(4) 0.000(4)
C(26) 0.023(5) 0.027(5) 0.028(5) -0.007(4) 0.001(4) 0.002(4)
C(27) 0.038(5) 0.025(5) 0.029(5) 0.006(4) 0.004(4) 0.004(4)
C(28) 0.041(6) 0.028(5) 0.027(5) 0.003(4) 0.012(4) 0.002(4)
C(29) 0.025(5) 0.024(4) 0.028(5) -0.001(4) 0.002(4) 0.006(4)
C(30) 0.031(5) 0.022(4) 0.025(5) -0.001(4) 0.000(4) 0.002(4)
C(31) 0.034(5) 0.020(4) 0.026(5) 0.002(4) 0.006(4) 0.004(4)
C(32) 0.025(5) 0.024(5) 0.040(5) 0.002(4) 0.006(4) 0.001(4)
C(33) 0.040(6) 0.017(4) 0.042(6) 0.002(4) 0.015(4) -0.007(4)
C(34) 0.043(6) 0.022(5) 0.044(6) 0.014(4) 0.012(5) 0.001(4)
C(35) 0.030(5) 0.040(6) 0.043(6) 0.007(4) -0.005(4) 0.010(5)
C(36) 0.030(5) 0.029(5) 0.027(5) 0.005(4) 0.007(4) -0.002(4)
C(37) 0.026(5) 0.022(4) 0.030(5) 0.003(4) 0.007(4) 0.004(4)
C(38) 0.032(5) 0.030(5) 0.029(5) 0.001(4) 0.004(4) 0.003(4)
C(39) 0.030(5) 0.032(5) 0.039(6) 0.000(4) 0.003(4) 0.006(4)
C(40) 0.053(7) 0.037(6) 0.034(6) 0.003(5) 0.017(5) 0.011(5)
C(41) 0.038(6) 0.059(7) 0.036(6) 0.007(5) 0.002(5) 0.008(5)
C(42) 0.036(6) 0.042(6) 0.023(5) 0.002(4) 0.007(4) 0.007(4)
C(43) 0.025(4) 0.023(4) 0.025(5) -0.002(4) 0.005(4) 0.003(4)
C(44) 0.023(5) 0.018(4) 0.040(5) -0.001(4) 0.000(4) 0.005(4)
C(45) 0.048(6) 0.028(5) 0.026(5) 0.004(4) -0.003(4) -0.009(4)
C(46) 0.046(6) 0.034(5) 0.024(5) 0.006(4) 0.005(4) -0.001(4)
C(47) 0.030(5) 0.030(5) 0.026(5) 0.002(4) 0.001(4) 0.007(4)
C(48) 0.027(5) 0.023(4) 0.025(5) 0.003(4) 0.001(4) -0.004(4)
C(49) 0.031(5) 0.023(5) 0.029(5) 0.007(4) 0.006(4) 0.003(4)
C(50) 0.037(5) 0.015(4) 0.027(5) 0.002(4) 0.007(4) 0.004(3)
C(51) 0.040(6) 0.019(5) 0.041(6) 0.010(4) 0.006(4) -0.002(4)
C(52) 0.042(6) 0.033(6) 0.045(6) 0.016(5) 0.006(5) 0.004(5)
C(53) 0.025(5) 0.041(6) 0.050(6) 0.005(4) -0.001(4) 0.006(5)
C(54) 0.038(6) 0.027(5) 0.032(5) -0.001(4) 0.001(4) -0.001(4)
C(55) 0.023(5) 0.031(5) 0.030(5) 0.011(4) 0.006(4) 0.009(4)
C(56) 0.038(6) 0.037(5) 0.023(5) 0.012(4) 0.004(4) -0.000(4)
C(57) 0.048(7) 0.050(7) 0.033(6) 0.031(6) -0.007(5) -0.010(5)
C(58) 0.048(7) 0.069(8) 0.034(6) 0.026(6) 0.020(5) 0.017(6)
C(59) 0.032(5) 0.045(6) 0.047(7) 0.008(5) 0.015(5) 0.022(5)
C(60) 0.027(5) 0.031(5) 0.041(6) 0.003(4) -0.008(4) 0.010(4)
C(61) 0.036(5) 0.018(4) 0.030(5) 0.002(4) 0.005(4) 0.001(4)
C(62) 0.042(6) 0.017(4) 0.038(6) 0.004(4) -0.003(5) 0.001(4)
C(63) 0.040(6) 0.024(5) 0.060(7) 0.001(4) 0.030(5) 0.000(5)
C(64) 0.064(7) 0.029(5) 0.035(6) -0.002(5) 0.022(5) 0.006(4)
C(65) 0.054(7) 0.022(5) 0.035(6) -0.003(4) 0.001(5) 0.006(4)
C(66) 0.038(6) 0.027(5) 0.038(6) -0.003(4) 0.010(4) 0.007(4)
C(67) 0.039(5) 0.021(4) 0.032(5) -0.008(4) 0.007(4) -0.002(4)
C(68) 0.033(5) 0.026(5) 0.035(5) 0.006(4) 0.004(4) 0.001(4)
C(69) 0.12(2) 0.15(2) 0.13(2) -0.05(2) -0.01(1) -0.05(2)
C(70) 0.33(4) 0.08(1) 0.08(1) 0.07(2) -0.09(2) -0.01(1)

loop_
_geom_bond_atom_site_label_1
_geom_bond_atom_site_label_2
_geom_bond_distance
_geom_bond_publ_flag
_geom_bond_site_symmetry_1
_geom_bond_site_symmetry_2
Cl(1) C(70) 1.51(2) ? . .
Cl(2) C(70) 1.86(3) ? . .
Cl(3) C(70) 1.66(3) ? . .
Cl(4) C(69) 1.78(3) ? . .
Cl(5) C(69) 1.33(3) ? . .
Cl(6) C(69) 1.58(3) ? . .
F(1) C(36) 1.35(1) ? . .
F(2) C(35) 1.33(1) ? . .
F(3) C(34) 1.35(1) ? . .
F(4) C(33) 1.33(1) ? . .
F(5) C(32) 1.36(1) ? . .
F(6) C(38) 1.35(1) ? . .
F(7) C(39) 1.35(1) ? . .
F(8) C(40) 1.34(1) ? . .
F(9) C(41) 1.34(1) ? . .
F(10) C(42) 1.33(1) ? . .
F(11) C(44) 1.35(1) ? . .
F(12) C(45) 1.34(1) ? . .
F(13) C(46) 1.35(1) ? . .
F(14) C(47) 1.34(1) ? . .
F(15) C(48) 1.34(1) ? . .
F(16) C(50) 1.34(1) ? . .
F(17) C(51) 1.34(1) ? . .
F(18) C(52) 1.34(1) ? . .
F(19) C(53) 1.33(1) ? . .
F(20) C(54) 1.35(1) ? . .
F(21) C(56) 1.35(1) ? . .
F(22) C(57) 1.34(1) ? . .
F(23) C(58) 1.34(1) ? . .
F(24) C(59) 1.37(1) ? . .
F(25) C(60) 1.36(1) ? . .
F(26) C(62) 1.34(1) ? . .
F(27) C(63) 1.36(1) ? . .
F(28) C(64) 1.32(1) ? . .
F(29) C(65) 1.35(1) ? . .
F(30) C(66) 1.35(1) ? . .
N(1) C(1) 1.39(1) ? . .
N(1) C(4) 1.39(1) ? . .
N(1) C(67) 1.46(1) ? . .
N(2) C(6) 1.39(1) ? . .
N(2) C(9) 1.34(1) ? . .
N(3) C(11) 1.39(1) ? . .
N(3) C(14) 1.31(1) ? . .
N(4) C(16) 1.41(1) ? . .
N(4) C(19) 1.38(1) ? . .
N(4) C(68) 1.49(1) ? . .
N(5) C(21) 1.35(1) ? . .
N(5) C(24) 1.38(1) ? . .
N(6) C(26) 1.34(1) ? . .
N(6) C(29) 1.39(1) ? . .
C(1) C(2) 1.42(1) ? . .
C(1) C(30) 1.44(1) ? . .
C(2) C(3) 1.36(1) ? . .
C(3) C(4) 1.43(1) ? . .
C(4) C(5) 1.43(1) ? . .
C(5) C(6) 1.40(1) ? . .
C(5) C(31) 1.51(1) ? . .
C(6) C(7) 1.45(1) ? . .
C(7) C(8) 1.35(1) ? . .
C(8) C(9) 1.47(1) ? . .
C(9) C(10) 1.44(1) ? . .
C(10) C(11) 1.41(1) ? . .
C(10) C(37) 1.49(1) ? . .
C(11) C(12) 1.46(1) ? . .
C(12) C(13) 1.33(1) ? . .
C(13) C(14) 1.50(1) ? . .
C(14) C(15) 1.44(1) ? . .
C(15) C(16) 1.38(1) ? . .
C(15) C(43) 1.51(1) ? . .
C(16) C(17) 1.45(1) ? . .
C(17) C(18) 1.34(1) ? . .
C(18) C(19) 1.45(1) ? . .
C(19) C(20) 1.38(1) ? . .
C(20) C(21) 1.43(1) ? . .
C(20) C(49) 1.52(1) ? . .
C(21) C(22) 1.46(1) ? . .
C(22) C(23) 1.33(1) ? . .
C(23) C(24) 1.48(1) ? . .
C(24) C(25) 1.39(1) ? . .
C(25) C(26) 1.44(1) ? . .
C(25) C(55) 1.49(1) ? . .
C(26) C(27) 1.47(1) ? . .
C(27) C(28) 1.35(1) ? . .
C(28) C(29) 1.46(1) ? . .
C(29) C(30) 1.39(1) ? . .
C(30) C(1) 1.44(1) ? . .
C(30) C(29) 1.39(1) ? . .
C(30) C(61) 1.49(1) ? . .
C(31) C(32) 1.37(1) ? . .
C(31) C(36) 1.40(1) ? . .
C(32) C(33) 1.38(1) ? . .
C(33) C(34) 1.41(1) ? . .
C(34) C(35) 1.37(1) ? . .
C(35) C(36) 1.38(1) ? . .
C(37) C(38) 1.38(1) ? . .
C(37) C(42) 1.40(1) ? . .
C(38) C(39) 1.38(1) ? . .
C(39) C(40) 1.37(1) ? . .
C(40) C(41) 1.40(2) ? . .
C(41) C(42) 1.39(1) ? . .
C(43) C(44) 1.38(1) ? . .
C(43) C(48) 1.40(1) ? . .
C(44) C(45) 1.39(1) ? . .
C(45) C(46) 1.37(1) ? . .
C(46) C(47) 1.39(1) ? . .
C(47) C(48) 1.37(1) ? . .
C(49) C(50) 1.38(1) ? . .
C(49) C(54) 1.41(1) ? . .
C(50) C(51) 1.38(1) ? . .
C(51) C(52) 1.40(1) ? . .
C(52) C(53) 1.38(1) ? . .
C(53) C(54) 1.38(1) ? . .
C(55) C(56) 1.37(1) ? . .
C(55) C(60) 1.41(1) ? . .
C(56) C(57) 1.40(1) ? . .
C(57) C(58) 1.36(2) ? . .
C(58) C(59) 1.37(2) ? . .
C(59) F(24) 1.37(1) ? . .
C(59) C(60) 1.36(1) ? . .
C(61) C(30) 1.49(1) ? . .
C(61) C(62) 1.39(1) ? . .
C(61) C(66) 1.40(1) ? . .
C(62) C(63) 1.39(1) ? . .
C(63) C(64) 1.37(2) ? . .
C(64) C(65) 1.38(2) ? . .
C(65) C(66) 1.38(1) ? . .
C(69) Cl(4) 1.78(3) ? . .
C(69) Cl(5) 1.33(3) ? . .
C(69) Cl(6) 1.58(3) ? . .
C(2) H(1) 0.9500 ? . .
C(3) H(2) 0.9499 ? . .
C(7) H(3) 0.9500 ? . .
C(8) H(4) 0.9502 ? . .
C(12) H(5) 0.9500 ? . .
C(13) H(6) 0.9500 ? . .
C(17) H(7) 0.9500 ? . .
C(18) H(8) 0.9500 ? . .
C(22) H(9) 0.9499 ? . .
C(23) H(10) 0.9499 ? . .
C(27) H(11) 0.9500 ? . .
C(28) H(12) 0.9500 ? . .
C(67) H(13) 0.9501 ? . .
C(67) H(14) 0.9497 ? . .
C(67) H(15) 0.9500 ? . .
C(68) H(16) 0.9499 ? . .
C(68) H(17) 0.9501 ? . .
C(68) H(18) 0.9499 ? . .
C(69) H(19) 0.9500 ? . .
C(70) H(20) 0.9500 ? . .
H(13) C(67) 0.9501 ? . .
H(19) C(69) 0.9500 ? . .

loop_
_cod_related_entry_id
_cod_related_entry_database
_cod_related_entry_code
1 ChemSpider 30652948
